data_7024604
loop_
_publ_author_name
'Casti\~neiras, Alfonso'
'Pedrido, Rosa'

_publ_section_title
;
 A thiosemicarbazone ligand functionalized by a phosphine group:
 reactivity toward coinage metal ions.
;
_journal_issue 15
_journal_name_full 'Dalton transactions (Cambridge, England : 2003)'
_journal_page_first 3572
_journal_page_last 3584
_journal_paper_doi 10.1039/b918962a
_journal_volume 39
_journal_year 2010
_chemical_formula_moiety 'C88 H88 Au2 N12 P4 S4, 3(C H4 O), 2(Cl)'
_chemical_formula_sum 'C91 H100 Au2 Cl2 N12 O3 P4 S4'
_chemical_formula_weight 2126.78
_chemical_name_systematic
;
?
;
_space_group_IT_number 15
_symmetry_cell_setting monoclinic
_symmetry_Int_Tables_number 15
_symmetry_space_group_name_Hall '-C 2yc'
_symmetry_space_group_name_H-M 'C 1 2/c 1'
_atom_sites_solution_hydrogens mixed
_atom_sites_solution_primary direct
_atom_sites_solution_secondary difmap
_audit_creation_method SHELXL-97
_cell_angle_alpha 90.00
_cell_angle_beta 109.8880(10)
_cell_angle_gamma 90.00
_cell_formula_units_Z 4
_cell_length_a 26.2369(3)
_cell_length_b 13.3291(2)
_cell_length_c 28.3901(4)
_cell_measurement_reflns_used 9942
_cell_measurement_temperature 100(2)
_cell_measurement_theta_max 25.611
_cell_measurement_theta_min 2.4875
_cell_volume 9336.3(2)
_computing_cell_refinement 'APEX2 Software (Bruker, 2005)'
_computing_data_collection 'APEX2 Software (Bruker, 2005)'
_computing_data_reduction 'APEX2 Software (Bruker, 2005)'
_computing_molecular_graphics 'PLATON (Spek, 2003)'
_computing_publication_material 'SHELXL-97 (Sheldrick, 1997)'
_computing_structure_refinement 'SHELXL-97 (Sheldrick, 1997)'
_computing_structure_solution 'SHELXS-97 (Sheldrick, 1990)'
_diffrn_ambient_temperature 100(2)
_diffrn_measured_fraction_theta_full 0.995
_diffrn_measured_fraction_theta_max 0.995
_diffrn_measurement_device_type 'Bruker X8 KappaAPEXII'
_diffrn_measurement_method 'omega and phi scans'
_diffrn_radiation_monochromator graphite
_diffrn_radiation_source 'fine-focus sealed tube'
_diffrn_radiation_type MoK\a
_diffrn_radiation_wavelength 0.71073
_diffrn_reflns_av_R_equivalents 0.0503
_diffrn_reflns_av_sigmaI/netI 0.0509
_diffrn_reflns_limit_h_max 32
_diffrn_reflns_limit_h_min -34
_diffrn_reflns_limit_k_max 17
_diffrn_reflns_limit_k_min 0
_diffrn_reflns_limit_l_max 37
_diffrn_reflns_limit_l_min 0
_diffrn_reflns_number 86486
_diffrn_reflns_theta_full 28.28
_diffrn_reflns_theta_max 28.28
_diffrn_reflns_theta_min 1.53
_diffrn_standards_decay_% 0
_exptl_absorpt_coefficient_mu 3.409
_exptl_absorpt_correction_T_max 0.6851
_exptl_absorpt_correction_T_min 0.5346
_exptl_absorpt_correction_type empirical
_exptl_absorpt_process_details SADABS
_exptl_crystal_colour colourless
_exptl_crystal_density_diffrn 1.513
_exptl_crystal_density_method 'not measured'
_exptl_crystal_description prism
_exptl_crystal_F_000 4280
_exptl_crystal_size_max 0.21
_exptl_crystal_size_mid 0.12
_exptl_crystal_size_min 0.12
_platon_squeeze_details
;
;
_refine_diff_density_max 2.197
_refine_diff_density_min -0.797
_refine_diff_density_rms 0.127
_refine_ls_extinction_method none
_refine_ls_goodness_of_fit_ref 1.164
_refine_ls_hydrogen_treatment constr
_refine_ls_matrix_type full
_refine_ls_number_parameters 547
_refine_ls_number_reflns 11527
_refine_ls_number_restraints 0
_refine_ls_restrained_S_all 1.164
_refine_ls_R_factor_all 0.0531
_refine_ls_R_factor_gt 0.0365
_refine_ls_shift/su_max 0.000
_refine_ls_shift/su_mean 0.000
_refine_ls_structure_factor_coef Fsqd
_refine_ls_weighting_details 'calc w=1/[\s^2^(Fo^2^)+(0.0345P)^2^+1.6835P] where P=(Fo^2^+2Fc^2^)/3'
_refine_ls_weighting_scheme calc
_refine_ls_wR_factor_gt 0.0809
_refine_ls_wR_factor_ref 0.0847
_reflns_number_gt 9055
_reflns_number_total 11527
_reflns_threshold_expression >2sigma(I)
_cod_data_source_file b918962a.txt
_cod_data_source_block 07rp02
_cod_depositor_comments
;
The following automatic conversions were performed:

'_symmetry_cell_setting' value 'Monoclinic' changed to 'monoclinic'
according to /home/saulius/struct/CIF-dictionaries/cif_core.dic
dictionary named 'cif_core.dic' version 2.4.2 from 2011-04-26.

Automatic conversion script
Id: cif_fix_values 1891 2012-01-12 08:04:46Z andrius 
;
_cod_original_sg_symbol_H-M 'C 2/c'
_cod_database_code 7024604

loop_
_symmetry_equiv_pos_as_xyz
'x, y, z'
'-x, y, -z+1/2'
'x+1/2, y+1/2, z'
'-x+1/2, y+1/2, -z+1/2'
'-x, -y, -z'
'x, -y, z-1/2'
'-x+1/2, -y+1/2, -z'
'x+1/2, -y+1/2, z-1/2'

loop_
_atom_site_label
_atom_site_type_symbol
_atom_site_fract_x
_atom_site_fract_y
_atom_site_fract_z
_atom_site_U_iso_or_equiv
_atom_site_adp_type
_atom_site_occupancy
_atom_site_symmetry_multiplicity
_atom_site_calc_flag
_atom_site_refinement_flags
_atom_site_disorder_assembly
_atom_site_disorder_group
Au1 Au 0.060917(6) 0.171357(11) 0.052170(6) 0.01742(5) Uani 1 1 d . . .
S1 S -0.11777(4) -0.04599(7) -0.13943(4) 0.0190(2) Uani 1 1 d . . .
S2 S 0.21542(4) 0.12720(8) 0.31324(4) 0.0264(2) Uani 1 1 d . . .
P1 P 0.13371(4) 0.18980(7) 0.02448(4) 0.0138(2) Uani 1 1 d . . .
P2 P -0.00643(4) 0.25874(7) 0.06983(4) 0.0155(2) Uani 1 1 d . . .
N12 N -0.00136(13) 0.1520(2) -0.11567(12) 0.0183(7) Uani 1 1 d . . .
N13 N -0.03118(12) 0.0693(2) -0.11275(12) 0.0187(7) Uani 1 1 d . . .
H13A H -0.0260 0.0388 -0.0874 0.022 Uiso 1 1 d R . .
N14 N -0.09472(13) 0.1121(3) -0.18702(12) 0.0214(7) Uani 1 1 d . . .
H14A H -0.0762 0.1628 -0.1834 0.026 Uiso 1 1 d R . .
N22 N 0.12207(13) 0.3129(2) 0.21513(12) 0.0207(7) Uani 1 1 d . . .
N23 N 0.14804(13) 0.2285(2) 0.23817(12) 0.0209(7) Uani 1 1 d . . .
H23A H 0.1443 0.1776 0.2224 0.025 Uiso 1 1 d R . .
N24 N 0.18694(14) 0.3212(3) 0.30878(12) 0.0237(8) Uani 1 1 d . . .
H24A H 0.1639 0.3718 0.2883 0.028 Uiso 1 1 d R . .
C11 C 0.12118(14) 0.2707(3) -0.03085(14) 0.0145(8) Uani 1 1 d . . .
C12 C 0.15398(15) 0.3529(3) -0.02940(15) 0.0181(8) Uani 1 1 d . . .
H12 H 0.1816 0.3685 0.0003 0.022 Uiso 1 1 d R . .
C13 C 0.14659(16) 0.4122(3) -0.07102(15) 0.0222(9) Uani 1 1 d . . .
H13 H 0.1690 0.4672 -0.0692 0.027 Uiso 1 1 d R . .
C14 C 0.10581(17) 0.3895(3) -0.11521(16) 0.0262(10) Uani 1 1 d . . .
H14 H 0.1008 0.4292 -0.1434 0.031 Uiso 1 1 d R . .
C15 C 0.07217(17) 0.3081(3) -0.11794(15) 0.0235(9) Uani 1 1 d . . .
H15 H 0.0447 0.2933 -0.1479 0.028 Uiso 1 1 d R . .
C16 C 0.07933(15) 0.2482(3) -0.07599(14) 0.0152(8) Uani 1 1 d . . .
C17 C 0.04349(15) 0.1621(3) -0.07895(14) 0.0171(8) Uani 1 1 d . . .
H17 H 0.0554 0.1120 -0.0518 0.020 Uiso 1 1 d R . .
C18 C -0.08014(15) 0.0522(3) -0.14787(14) 0.0160(8) Uani 1 1 d . . .
C19 C -0.14692(16) 0.1087(3) -0.22823(15) 0.0252(9) Uani 1 1 d . . .
H19A H -0.1581 0.0393 -0.2353 0.030 Uiso 1 1 d R . .
H19B H -0.1427 0.1372 -0.2581 0.030 Uiso 1 1 d R . .
C20 C -0.19067(19) 0.1660(4) -0.21572(18) 0.0411(12) Uani 1 1 d . . .
H20A H -0.1952 0.1378 -0.1863 0.049 Uiso 1 1 d R . .
H20B H -0.2242 0.1613 -0.2433 0.049 Uiso 1 1 d R . .
H20C H -0.1803 0.2352 -0.2097 0.049 Uiso 1 1 d R . .
C21 C 0.02047(15) 0.3823(3) 0.09449(14) 0.0175(8) Uani 1 1 d . . .
C22 C 0.00129(16) 0.4692(3) 0.06652(15) 0.0225(9) Uani 1 1 d . . .
H22 H -0.0251 0.4637 0.0350 0.027 Uiso 1 1 d R . .
C23 C 0.02024(18) 0.5619(3) 0.08435(16) 0.0281(10) Uani 1 1 d . . .
H23 H 0.0073 0.6185 0.0648 0.034 Uiso 1 1 d R . .
C24 C 0.05910(18) 0.5719(3) 0.13196(17) 0.0299(10) Uani 1 1 d . . .
H24 H 0.0706 0.6353 0.1449 0.036 Uiso 1 1 d R . .
C25 C 0.08056(16) 0.4874(3) 0.15982(15) 0.0230(9) Uani 1 1 d . . .
H25 H 0.1071 0.4942 0.1912 0.028 Uiso 1 1 d R . .
C26 C 0.06287(15) 0.3915(3) 0.14125(14) 0.0179(8) Uani 1 1 d . . .
C27 C 0.08933(15) 0.3029(3) 0.17032(14) 0.0184(8) Uani 1 1 d . . .
H27 H 0.0840 0.2320 0.1552 0.022 Uiso 1 1 d R . .
C28 C 0.18280(16) 0.2323(3) 0.28680(15) 0.0222(9) Uani 1 1 d . . .
C29 C 0.21790(17) 0.3391(3) 0.36195(16) 0.0288(10) Uani 1 1 d . . .
H29A H 0.2323 0.4068 0.3662 0.035 Uiso 1 1 d R . .
H29B H 0.2482 0.2928 0.3730 0.035 Uiso 1 1 d R . .
C30 C 0.18192(18) 0.3254(3) 0.39393(16) 0.0308(10) Uani 1 1 d . . .
H30A H 0.1516 0.3705 0.3827 0.037 Uiso 1 1 d R . .
H30B H 0.2025 0.3394 0.4283 0.037 Uiso 1 1 d R . .
H30C H 0.1690 0.2575 0.3909 0.037 Uiso 1 1 d R . .
C31 C 0.18669(15) 0.2547(3) 0.07343(14) 0.0167(8) Uani 1 1 d . . .
C32 C 0.24027(15) 0.2241(3) 0.09086(15) 0.0218(9) Uani 1 1 d . . .
H32 H 0.2505 0.1663 0.0780 0.026 Uiso 1 1 d R . .
C33 C 0.27892(17) 0.2794(3) 0.12750(16) 0.0280(10) Uani 1 1 d . . .
H33 H 0.3148 0.2581 0.1394 0.034 Uiso 1 1 d R . .
C34 C 0.26401(17) 0.3661(3) 0.14640(15) 0.0271(10) Uani 1 1 d . . .
H34 H 0.2900 0.4042 0.1701 0.033 Uiso 1 1 d R . .
C35 C 0.21072(18) 0.3958(3) 0.12995(15) 0.0264(10) Uani 1 1 d . . .
H35 H 0.2007 0.4533 0.1431 0.032 Uiso 1 1 d R . .
C36 C 0.17176(16) 0.3408(3) 0.09381(15) 0.0216(9) Uani 1 1 d . . .
H36 H 0.1357 0.3610 0.0831 0.026 Uiso 1 1 d R . .
C41 C 0.16472(14) 0.0801(3) 0.00755(14) 0.0154(8) Uani 1 1 d . . .
C42 C 0.19252(15) 0.0871(3) -0.02637(14) 0.0187(8) Uani 1 1 d . . .
H42 H 0.1966 0.1493 -0.0395 0.022 Uiso 1 1 d R . .
C43 C 0.21404(16) 0.0025(3) -0.04070(15) 0.0219(9) Uani 1 1 d . . .
H43 H 0.2320 0.0078 -0.0637 0.026 Uiso 1 1 d R . .
C44 C 0.20880(15) -0.0896(3) -0.02085(15) 0.0223(9) Uani 1 1 d . . .
H44 H 0.2238 -0.1464 -0.0300 0.027 Uiso 1 1 d R . .
C45 C 0.18107(16) -0.0976(3) 0.01282(16) 0.0253(9) Uani 1 1 d . . .
H45 H 0.1771 -0.1600 0.0258 0.030 Uiso 1 1 d R . .
C46 C 0.15942(15) -0.0132(3) 0.02719(15) 0.0205(9) Uani 1 1 d . . .
H46 H 0.1412 -0.0190 0.0500 0.025 Uiso 1 1 d R . .
C51 C -0.03565(15) 0.2048(3) 0.11411(14) 0.0182(8) Uani 1 1 d . . .
C52 C -0.05936(16) 0.1113(3) 0.10292(16) 0.0248(9) Uani 1 1 d . . .
H52 H -0.0601 0.0790 0.0736 0.030 Uiso 1 1 d R . .
C53 C -0.08177(17) 0.0653(3) 0.13456(17) 0.0308(10) Uani 1 1 d . . .
H53 H -0.0978 0.0025 0.1264 0.037 Uiso 1 1 d R . .
C54 C -0.08095(17) 0.1112(4) 0.17796(17) 0.0310(11) Uani 1 1 d . . .
H54 H -0.0958 0.0794 0.1995 0.037 Uiso 1 1 d R . .
C55 C -0.05772(17) 0.2054(4) 0.18962(16) 0.0320(11) Uani 1 1 d . . .
H55 H -0.0571 0.2371 0.2190 0.038 Uiso 1 1 d R . .
C56 C -0.03527(17) 0.2521(3) 0.15790(15) 0.0274(10) Uani 1 1 d . . .
H56 H -0.0200 0.3156 0.1657 0.033 Uiso 1 1 d R . .
C61 C -0.06573(15) 0.2844(3) 0.01484(14) 0.0170(8) Uani 1 1 d . . .
C62 C -0.10701(16) 0.3476(3) 0.01774(15) 0.0217(9) Uani 1 1 d . . .
H62 H -0.1054 0.3743 0.0485 0.026 Uiso 1 1 d R . .
C63 C -0.14996(16) 0.3706(3) -0.02456(16) 0.0247(9) Uani 1 1 d . . .
H63 H -0.1766 0.4147 -0.0226 0.030 Uiso 1 1 d R . .
C64 C -0.15385(17) 0.3281(3) -0.07015(16) 0.0268(10) Uani 1 1 d . . .
H64 H -0.1828 0.3445 -0.0988 0.032 Uiso 1 1 d R . .
C65 C -0.11492(16) 0.2617(3) -0.07322(15) 0.0243(9) Uani 1 1 d . . .
H65 H -0.1183 0.2312 -0.1036 0.029 Uiso 1 1 d R . .
C66 C -0.07044(16) 0.2407(3) -0.03071(14) 0.0215(9) Uani 1 1 d . . .
H66 H -0.0437 0.1970 -0.0329 0.026 Uiso 1 1 d R . .
O1 O 0.33408(19) 0.0357(3) 0.20743(15) 0.0642(12) Uani 1 1 d . . .
H1 H 0.3614 0.0870 0.2175 0.096 Uiso 1 1 d R . .
C1 C 0.2875(3) 0.0673(4) 0.2217(3) 0.0662(18) Uani 1 1 d . . .
H1A H 0.2804 0.1372 0.2141 0.099 Uiso 1 1 d R . .
H1B H 0.2954 0.0565 0.2569 0.099 Uiso 1 1 d R . .
H1C H 0.2562 0.0287 0.2031 0.099 Uiso 1 1 d R . .
Cl1 Cl 0.0000 0.0000 0.0000 0.0180(3) Uani 1 2 d S . .
O2 O 0.4740(4) 0.3101(6) 0.2562(4) 0.075(3) Uani 0.50 1 d P A -1
H2 H 0.4992 0.2683 0.2602 0.112 Uiso 0.50 1 d PR A -1
C2 C 0.4883(14) 0.4012(10) 0.2396(15) 0.134(15) Uani 0.50 1 d P A -1
H2A H 0.4888 0.3932 0.2055 0.200 Uiso 0.50 1 d PR A -1
H2B H 0.5244 0.4214 0.2619 0.200 Uiso 0.50 1 d PR A -1
H2C H 0.4618 0.4527 0.2400 0.200 Uiso 0.50 1 d PR A -1
Cl2 Cl 0.57283(10) 0.19252(15) 0.24675(8) 0.0293(5) Uani 0.50 1 d P B -1

loop_
_atom_site_aniso_label
_atom_site_aniso_U_11
_atom_site_aniso_U_22
_atom_site_aniso_U_33
_atom_site_aniso_U_23
_atom_site_aniso_U_13
_atom_site_aniso_U_12
Au1 0.01139(7) 0.02008(8) 0.02091(9) -0.00453(7) 0.00564(6) -0.00095(6)
S1 0.0151(5) 0.0221(5) 0.0170(5) 0.0013(4) 0.0018(4) -0.0026(4)
S2 0.0243(6) 0.0248(6) 0.0219(6) 0.0004(4) -0.0029(4) 0.0018(4)
P1 0.0099(4) 0.0161(5) 0.0143(5) 0.0004(4) 0.0027(4) 0.0004(4)
P2 0.0126(5) 0.0193(5) 0.0137(5) -0.0001(4) 0.0031(4) 0.0017(4)
N12 0.0193(17) 0.0182(18) 0.0169(17) -0.0007(13) 0.0056(14) -0.0042(13)
N13 0.0165(17) 0.0226(18) 0.0140(17) 0.0049(14) 0.0014(13) -0.0016(13)
N14 0.0183(17) 0.0273(19) 0.0144(17) 0.0020(14) 0.0000(14) -0.0056(14)
N22 0.0191(17) 0.0223(19) 0.0189(18) 0.0006(14) 0.0040(14) 0.0019(14)
N23 0.0227(18) 0.0184(18) 0.0165(18) -0.0033(14) 0.0002(14) -0.0006(14)
N24 0.0229(18) 0.028(2) 0.0144(17) -0.0028(15) -0.0016(14) -0.0046(15)
C11 0.0105(18) 0.0164(19) 0.016(2) -0.0002(15) 0.0040(15) 0.0034(14)
C12 0.0154(19) 0.015(2) 0.021(2) -0.0008(15) 0.0035(16) -0.0011(15)
C13 0.021(2) 0.017(2) 0.028(2) 0.0025(17) 0.0075(18) -0.0015(16)
C14 0.028(2) 0.026(2) 0.024(2) 0.0125(18) 0.0079(19) 0.0004(18)
C15 0.025(2) 0.023(2) 0.019(2) 0.0031(17) 0.0036(17) -0.0021(17)
C16 0.0152(19) 0.0151(19) 0.015(2) -0.0006(15) 0.0053(15) -0.0005(15)
C17 0.0138(18) 0.021(2) 0.0157(19) 0.0035(16) 0.0044(15) -0.0010(15)
C18 0.0158(19) 0.020(2) 0.0127(19) 0.0028(15) 0.0055(15) 0.0025(15)
C19 0.023(2) 0.030(2) 0.015(2) 0.0019(17) -0.0031(17) -0.0015(18)
C20 0.029(3) 0.053(3) 0.035(3) 0.008(2) 0.002(2) 0.017(2)
C21 0.0135(19) 0.021(2) 0.018(2) -0.0028(16) 0.0053(16) 0.0027(15)
C22 0.019(2) 0.024(2) 0.021(2) -0.0009(17) 0.0026(17) 0.0023(17)
C23 0.032(3) 0.022(2) 0.032(3) 0.0061(19) 0.012(2) 0.0057(18)
C24 0.038(3) 0.022(2) 0.031(3) -0.0049(19) 0.014(2) -0.0024(19)
C25 0.022(2) 0.024(2) 0.021(2) -0.0055(17) 0.0047(17) -0.0045(17)
C26 0.0144(19) 0.022(2) 0.019(2) -0.0008(16) 0.0082(16) 0.0017(15)
C27 0.0137(19) 0.021(2) 0.020(2) -0.0010(16) 0.0042(16) -0.0014(15)
C28 0.019(2) 0.027(2) 0.020(2) 0.0008(17) 0.0051(17) -0.0020(17)
C29 0.023(2) 0.029(2) 0.025(2) -0.0035(19) -0.0040(18) -0.0016(18)
C30 0.035(3) 0.032(3) 0.021(2) -0.003(2) 0.0034(19) -0.004(2)
C31 0.0163(19) 0.018(2) 0.015(2) 0.0003(15) 0.0043(15) -0.0042(15)
C32 0.015(2) 0.025(2) 0.021(2) 0.0003(17) 0.0004(16) 0.0001(16)
C33 0.014(2) 0.034(3) 0.027(2) 0.007(2) -0.0048(18) -0.0011(18)
C34 0.023(2) 0.035(2) 0.017(2) 0.0002(18) -0.0023(17) -0.0107(19)
C35 0.034(3) 0.025(2) 0.022(2) -0.0056(18) 0.0103(19) -0.0060(19)
C36 0.0142(19) 0.027(2) 0.023(2) -0.0036(18) 0.0064(16) -0.0010(16)
C41 0.0098(18) 0.0156(19) 0.018(2) 0.0016(15) 0.0015(15) 0.0015(14)
C42 0.018(2) 0.015(2) 0.022(2) 0.0026(16) 0.0055(16) 0.0006(15)
C43 0.017(2) 0.027(2) 0.022(2) 0.0016(17) 0.0073(16) 0.0035(17)
C44 0.0140(19) 0.021(2) 0.029(2) -0.0042(17) 0.0033(17) 0.0035(16)
C45 0.022(2) 0.015(2) 0.039(3) 0.0042(18) 0.0097(19) 0.0016(16)
C46 0.0159(19) 0.021(2) 0.025(2) 0.0070(17) 0.0081(17) -0.0002(16)
C51 0.0150(19) 0.024(2) 0.014(2) 0.0048(16) 0.0032(15) 0.0047(16)
C52 0.023(2) 0.026(2) 0.026(2) 0.0000(18) 0.0088(18) 0.0028(18)
C53 0.023(2) 0.032(3) 0.039(3) 0.005(2) 0.012(2) -0.0009(19)
C54 0.019(2) 0.044(3) 0.033(3) 0.010(2) 0.0123(19) 0.003(2)
C55 0.023(2) 0.055(3) 0.019(2) -0.004(2) 0.0101(19) -0.002(2)
C56 0.022(2) 0.036(3) 0.023(2) -0.0020(19) 0.0066(18) -0.0024(19)
C61 0.0110(18) 0.020(2) 0.017(2) 0.0032(16) 0.0012(15) 0.0008(15)
C62 0.019(2) 0.026(2) 0.018(2) 0.0008(16) 0.0029(16) 0.0027(16)
C63 0.016(2) 0.023(2) 0.029(2) 0.0035(18) 0.0003(18) 0.0031(17)
C64 0.019(2) 0.024(2) 0.029(2) 0.0105(19) -0.0032(17) -0.0019(18)
C65 0.025(2) 0.026(2) 0.017(2) -0.0003(17) -0.0002(17) -0.0004(18)
C66 0.024(2) 0.024(2) 0.016(2) 0.0012(17) 0.0054(17) 0.0028(17)
O1 0.101(4) 0.046(2) 0.065(3) -0.002(2) 0.052(3) -0.011(2)
C1 0.080(5) 0.045(4) 0.090(5) 0.000(3) 0.050(4) 0.004(3)
Cl1 0.0203(7) 0.0184(7) 0.0116(6) 0.0014(5) 0.0006(5) -0.0034(5)
O2 0.085(7) 0.057(6) 0.083(7) -0.018(5) 0.029(6) 0.025(5)
C2 0.22(3) 0.085(10) 0.16(3) 0.080(19) 0.15(3) 0.111(19)
Cl2 0.0426(13) 0.0274(12) 0.0215(11) 0.0036(8) 0.0154(10) -0.0024(9)

loop_
_atom_type_symbol
_atom_type_description
_atom_type_scat_dispersion_real
_atom_type_scat_dispersion_imag
_atom_type_scat_source
Au Au -2.0133 8.8022 'International Tables Vol C Tables 4.2.6.8 and 6.1.1.4'
Cl Cl 0.1484 0.1585 'International Tables Vol C Tables 4.2.6.8 and 6.1.1.4'
S S 0.1246 0.1234 'International Tables Vol C Tables 4.2.6.8 and 6.1.1.4'
P P 0.1023 0.0942 'International Tables Vol C Tables 4.2.6.8 and 6.1.1.4'
O O 0.0106 0.0060 'International Tables Vol C Tables 4.2.6.8 and 6.1.1.4'
N N 0.0061 0.0033 'International Tables Vol C Tables 4.2.6.8 and 6.1.1.4'
C C 0.0033 0.0016 'International Tables Vol C Tables 4.2.6.8 and 6.1.1.4'
H H 0.0000 0.0000 'International Tables Vol C Tables 4.2.6.8 and 6.1.1.4'

loop_
_geom_angle_atom_site_label_1
_geom_angle_atom_site_label_2
_geom_angle_atom_site_label_3
_geom_angle
_geom_angle_site_symmetry_1
_geom_angle_site_symmetry_3
P2 Au1 P1 143.28(3) . .
P2 Au1 Cl1 100.33(2) . .
P1 Au1 Cl1 106.65(2) . .
P2 Au1 S1 108.07(3) . 5
P1 Au1 S1 96.08(3) . 5
Cl1 Au1 S1 90.931(19) . 5
C18 S1 Au1 113.76(13) . 5
C31 P1 C41 106.90(17) . .
C31 P1 C11 104.03(17) . .
C41 P1 C11 102.23(17) . .
C31 P1 Au1 107.23(13) . .
C41 P1 Au1 120.04(12) . .
C11 P1 Au1 115.09(12) . .
C61 P2 C51 103.13(17) . .
C61 P2 C21 105.31(18) . .
C51 P2 C21 106.71(18) . .
C61 P2 Au1 113.70(13) . .
C51 P2 Au1 118.81(13) . .
C21 P2 Au1 108.20(12) . .
C17 N12 N13 114.8(3) . .
C18 N13 N12 120.7(3) . .
C18 N13 H13A 114.1 . .
N12 N13 H13A 122.6 . .
C18 N14 C19 125.4(3) . .
C18 N14 H14A 113.9 . .
C19 N14 H14A 118.6 . .
C27 N22 N23 116.7(3) . .
N22 N23 C28 120.3(3) . .
N22 N23 H23A 119.0 . .
C28 N23 H23A 120.5 . .
C28 N24 C29 123.8(3) . .
C28 N24 H24A 114.2 . .
C29 N24 H24A 121.4 . .
C12 C11 C16 118.7(3) . .
C12 C11 P1 120.6(3) . .
C16 C11 P1 120.7(3) . .
C13 C12 C11 121.5(4) . .
C13 C12 H12 119.2 . .
C11 C12 H12 119.3 . .
C14 C13 C12 119.6(4) . .
C14 C13 H13 120.2 . .
C12 C13 H13 120.2 . .
C13 C14 C15 120.4(4) . .
C13 C14 H14 119.8 . .
C15 C14 H14 119.8 . .
C14 C15 C16 120.2(4) . .
C14 C15 H15 119.9 . .
C16 C15 H15 119.8 . .
C15 C16 C11 119.6(3) . .
C15 C16 C17 120.1(3) . .
C11 C16 C17 120.3(3) . .
N12 C17 C16 121.3(3) . .
N12 C17 H17 121.4 . .
C16 C17 H17 117.2 . .
N14 C18 N13 116.8(3) . .
N14 C18 S1 124.7(3) . .
N13 C18 S1 118.5(3) . .
N14 C19 C20 111.9(3) . .
N14 C19 H19A 109.2 . .
C20 C19 H19A 109.3 . .
N14 C19 H19B 109.3 . .
C20 C19 H19B 109.2 . .
H19A C19 H19B 107.9 . .
C19 C20 H20A 109.5 . .
C19 C20 H20B 109.4 . .
H20A C20 H20B 109.5 . .
C19 C20 H20C 109.6 . .
H20A C20 H20C 109.5 . .
H20B C20 H20C 109.5 . .
C22 C21 C26 118.4(4) . .
C22 C21 P2 120.7(3) . .
C26 C21 P2 120.9(3) . .
C23 C22 C21 121.7(4) . .
C23 C22 H22 119.1 . .
C21 C22 H22 119.2 . .
C22 C23 C24 120.0(4) . .
C22 C23 H23 120.0 . .
C24 C23 H23 119.9 . .
C25 C24 C23 119.9(4) . .
C25 C24 H24 120.0 . .
C23 C24 H24 120.2 . .
C24 C25 C26 120.7(4) . .
C24 C25 H25 119.7 . .
C26 C25 H25 119.6 . .
C25 C26 C21 119.1(4) . .
C25 C26 C27 119.2(4) . .
C21 C26 C27 121.7(3) . .
N22 C27 C26 120.2(4) . .
N22 C27 H27 117.5 . .
C26 C27 H27 122.2 . .
N24 C28 N23 115.3(4) . .
N24 C28 S2 126.0(3) . .
N23 C28 S2 118.8(3) . .
N24 C29 C30 110.7(3) . .
N24 C29 H29A 109.5 . .
C30 C29 H29A 109.3 . .
N24 C29 H29B 109.5 . .
C30 C29 H29B 109.7 . .
H29A C29 H29B 108.1 . .
C29 C30 H30A 109.6 . .
C29 C30 H30B 109.5 . .
H30A C30 H30B 109.5 . .
C29 C30 H30C 109.3 . .
H30A C30 H30C 109.5 . .
H30B C30 H30C 109.5 . .
C32 C31 C36 119.1(4) . .
C32 C31 P1 123.6(3) . .
C36 C31 P1 117.2(3) . .
C31 C32 C33 120.3(4) . .
C31 C32 H32 119.8 . .
C33 C32 H32 119.9 . .
C34 C33 C32 120.1(4) . .
C34 C33 H33 119.9 . .
C32 C33 H33 120.0 . .
C35 C34 C33 119.8(4) . .
C35 C34 H34 120.1 . .
C33 C34 H34 120.1 . .
C34 C35 C36 120.6(4) . .
C34 C35 H35 119.7 . .
C36 C35 H35 119.7 . .
C35 C36 C31 120.0(4) . .
C35 C36 H36 120.1 . .
C31 C36 H36 119.9 . .
C46 C41 C42 118.9(3) . .
C46 C41 P1 120.0(3) . .
C42 C41 P1 121.0(3) . .
C43 C42 C41 120.7(4) . .
C43 C42 H42 119.6 . .
C41 C42 H42 119.7 . .
C44 C43 C42 119.9(4) . .
C44 C43 H43 120.0 . .
C42 C43 H43 120.0 . .
C43 C44 C45 119.9(4) . .
C43 C44 H44 120.1 . .
C45 C44 H44 120.1 . .
C46 C45 C44 120.4(4) . .
C46 C45 H45 119.8 . .
C44 C45 H45 119.8 . .
C45 C46 C41 120.2(4) . .
C45 C46 H46 119.9 . .
C41 C46 H46 119.9 . .
C52 C51 C56 118.7(4) . .
C52 C51 P2 117.3(3) . .
C56 C51 P2 124.0(3) . .
C53 C52 C51 120.8(4) . .
C53 C52 H52 119.6 . .
C51 C52 H52 119.6 . .
C54 C53 C52 120.6(4) . .
C54 C53 H53 119.6 . .
C52 C53 H53 119.7 . .
C53 C54 C55 119.4(4) . .
C53 C54 H54 120.3 . .
C55 C54 H54 120.3 . .
C56 C55 C54 120.2(4) . .
C56 C55 H55 119.9 . .
C54 C55 H55 119.9 . .
C55 C56 C51 120.2(4) . .
C55 C56 H56 120.0 . .
C51 C56 H56 119.8 . .
C66 C61 C62 119.0(3) . .
C66 C61 P2 120.0(3) . .
C62 C61 P2 121.1(3) . .
C63 C62 C61 120.3(4) . .
C63 C62 H62 119.8 . .
C61 C62 H62 119.9 . .
C62 C63 C64 120.3(4) . .
C62 C63 H63 119.9 . .
C64 C63 H63 119.9 . .
C65 C64 C63 120.1(4) . .
C65 C64 H64 120.0 . .
C63 C64 H64 119.9 . .
C64 C65 C66 119.7(4) . .
C64 C65 H65 120.2 . .
C66 C65 H65 120.1 . .
C61 C66 C65 120.5(4) . .
C61 C66 H66 119.8 . .
C65 C66 H66 119.7 . .
C1 O1 H1 108.6 . .
O1 C1 H1A 109.4 . .
O1 C1 H1B 109.8 . .
H1A C1 H1B 109.5 . .
O1 C1 H1C 109.2 . .
H1A C1 H1C 109.5 . .
H1B C1 H1C 109.5 . .
Au1 Cl1 Au1 180.000(10) 5 .
C2 O2 H2 109.5 . .
O2 C2 H2A 109.5 . .
O2 C2 H2B 109.5 . .
H2A C2 H2B 109.5 . .
O2 C2 H2C 109.5 . .
H2A C2 H2C 109.5 . .
H2B C2 H2C 109.5 . .

loop_
_geom_bond_atom_site_label_1
_geom_bond_atom_site_label_2
_geom_bond_distance
_geom_bond_site_symmetry_2
_geom_bond_publ_flag
Au1 P2 2.3093(10) . y
Au1 P1 2.3125(10) . y
Au1 Cl1 2.89040(15) . y
Au1 S1 2.9395(10) 5 y
S1 C18 1.705(4) . ?
S1 Au1 2.9395(10) 5 ?
S2 C28 1.680(4) . ?
P1 C31 1.816(4) . ?
P1 C41 1.816(4) . ?
P1 C11 1.840(4) . ?
P2 C61 1.823(4) . ?
P2 C51 1.828(4) . ?
P2 C21 1.834(4) . ?
N12 C17 1.286(5) . ?
N12 N13 1.371(4) . ?
N13 C18 1.351(5) . ?
N13 H13A 0.7973 . ?
N14 C18 1.315(5) . ?
N14 C19 1.469(5) . ?
N14 H14A 0.8189 . ?
N22 C27 1.277(5) . ?
N22 N23 1.362(4) . ?
N23 C28 1.373(5) . ?
N23 H23A 0.7998 . ?
N24 C28 1.326(5) . ?
N24 C29 1.470(5) . ?
N24 H24A 0.9590 . ?
C11 C12 1.385(5) . ?
C11 C16 1.407(5) . ?
C12 C13 1.380(5) . ?
C12 H12 0.9300 . ?
C13 C14 1.377(6) . ?
C13 H13 0.9300 . ?
C14 C15 1.385(6) . ?
C14 H14 0.9298 . ?
C15 C16 1.392(5) . ?
C15 H15 0.9300 . ?
C16 C17 1.468(5) . ?
C17 H17 0.9864 . ?
C19 C20 1.518(6) . ?
C19 H19A 0.9700 . ?
C19 H19B 0.9701 . ?
C20 H20A 0.9598 . ?
C20 H20B 0.9600 . ?
C20 H20C 0.9601 . ?
C21 C22 1.398(5) . ?
C21 C26 1.418(5) . ?
C22 C23 1.363(6) . ?
C22 H22 0.9300 . ?
C23 C24 1.395(6) . ?
C23 H23 0.9300 . ?
C24 C25 1.382(6) . ?
C24 H24 0.9300 . ?
C25 C26 1.400(5) . ?
C25 H25 0.9301 . ?
C26 C27 1.473(5) . ?
C27 H27 1.0274 . ?
C29 C30 1.527(6) . ?
C29 H29A 0.9699 . ?
C29 H29B 0.9700 . ?
C30 H30A 0.9602 . ?
C30 H30B 0.9600 . ?
C30 H30C 0.9600 . ?
C31 C32 1.383(5) . ?
C31 C36 1.400(5) . ?
C32 C33 1.392(5) . ?
C32 H32 0.9300 . ?
C33 C34 1.385(6) . ?
C33 H33 0.9300 . ?
C34 C35 1.373(6) . ?
C34 H34 0.9298 . ?
C35 C36 1.386(5) . ?
C35 H35 0.9299 . ?
C36 H36 0.9299 . ?
C41 C46 1.390(5) . ?
C41 C42 1.395(5) . ?
C42 C43 1.382(5) . ?
C42 H42 0.9300 . ?
C43 C44 1.378(5) . ?
C43 H43 0.9298 . ?
C44 C45 1.388(6) . ?
C44 H44 0.9300 . ?
C45 C46 1.382(5) . ?
C45 H45 0.9299 . ?
C46 H46 0.9301 . ?
C51 C52 1.381(6) . ?
C51 C56 1.391(6) . ?
C52 C53 1.374(6) . ?
C52 H52 0.9302 . ?
C53 C54 1.369(6) . ?
C53 H53 0.9299 . ?
C54 C55 1.386(6) . ?
C54 H54 0.9301 . ?
C55 C56 1.381(6) . ?
C55 H55 0.9302 . ?
C56 H56 0.9300 . ?
C61 C66 1.385(5) . ?
C61 C62 1.396(5) . ?
C62 C63 1.373(5) . ?
C62 H62 0.9301 . ?
C63 C64 1.384(6) . ?
C63 H63 0.9301 . ?
C64 C65 1.376(6) . ?
C64 H64 0.9302 . ?
C65 C66 1.392(5) . ?
C65 H65 0.9300 . ?
C66 H66 0.9301 . ?
O1 C1 1.473(7) . ?
O1 H1 0.9601 . ?
C1 H1A 0.9601 . ?
C1 H1B 0.9599 . ?
C1 H1C 0.9601 . ?
Cl1 Au1 2.89040(15) 5 ?
O2 C2 1.40(2) . ?
O2 H2 0.8400 . ?
C2 H2A 0.9800 . ?
C2 H2B 0.9800 . ?
C2 H2C 0.9800 . ?

loop_
_geom_hbond_atom_site_label_D
_geom_hbond_atom_site_label_H
_geom_hbond_atom_site_label_A
_geom_hbond_distance_DH
_geom_hbond_distance_HA
_geom_hbond_distance_DA
_geom_hbond_angle_DHA
_geom_hbond_site_symmetry_A
N13 H13A Cl1 0.80 2.39 3.160(3) 161.2 .
N14 H14A N12 0.82 2.24 2.648(4) 111.5 .
N14 H14A O2 0.82 2.52 2.985(9) 117.3 8_455
N14 H14A Cl2 0.82 2.66 3.264(4) 131.9 7
N23 H23A S1 0.80 2.83 3.590(3) 160.1 5
N24 H24A O1 0.96 2.19 2.919(5) 132.1 4
O1 H1 Cl2 0.96 2.19 3.141(5) 170.1 2_655
O2 H2 Cl2 0.84 2.33 3.117(8) 157.4 .

loop_
_geom_torsion_atom_site_label_1
_geom_torsion_atom_site_label_2
_geom_torsion_atom_site_label_3
_geom_torsion_atom_site_label_4
_geom_torsion
_geom_torsion_site_symmetry_1
P2 Au1 P1 C31 69.42(14) .
Cl1 Au1 P1 C31 -155.02(13) .
S1 Au1 P1 C31 -62.22(13) 5
P2 Au1 P1 C41 -168.51(14) .
Cl1 Au1 P1 C41 -32.96(14) .
S1 Au1 P1 C41 59.85(14) 5
P2 Au1 P1 C11 -45.76(15) .
Cl1 Au1 P1 C11 89.79(13) .
S1 Au1 P1 C11 -177.40(13) 5
P1 Au1 P2 C61 82.64(15) .
Cl1 Au1 P2 C61 -54.37(14) .
S1 Au1 P2 C61 -148.77(14) 5
P1 Au1 P2 C51 -155.72(15) .
Cl1 Au1 P2 C51 67.28(15) .
S1 Au1 P2 C51 -27.13(15) 5
P1 Au1 P2 C21 -33.97(15) .
Cl1 Au1 P2 C21 -170.97(13) .
S1 Au1 P2 C21 94.62(13) 5
C17 N12 N13 C18 177.3(3) .
C27 N22 N23 C28 -178.3(4) .
C31 P1 C11 C12 6.9(4) .
C41 P1 C11 C12 -104.3(3) .
Au1 P1 C11 C12 123.9(3) .
C31 P1 C11 C16 -175.4(3) .
C41 P1 C11 C16 73.4(3) .
Au1 P1 C11 C16 -58.4(3) .
C16 C11 C12 C13 -0.3(6) .
P1 C11 C12 C13 177.5(3) .
C11 C12 C13 C14 -0.1(6) .
C12 C13 C14 C15 0.3(6) .
C13 C14 C15 C16 -0.1(6) .
C14 C15 C16 C11 -0.3(6) .
C14 C15 C16 C17 179.8(4) .
C12 C11 C16 C15 0.5(5) .
P1 C11 C16 C15 -177.2(3) .
C12 C11 C16 C17 -179.6(3) .
P1 C11 C16 C17 2.7(5) .
N13 N12 C17 C16 -178.5(3) .
C15 C16 C17 N12 -14.9(6) .
C11 C16 C17 N12 165.2(4) .
C19 N14 C18 N13 -177.5(3) .
C19 N14 C18 S1 4.1(6) .
N12 N13 C18 N14 6.9(5) .
N12 N13 C18 S1 -174.6(3) .
Au1 S1 C18 N14 172.6(3) 5
Au1 S1 C18 N13 -5.8(3) 5
C18 N14 C19 C20 83.8(5) .
C61 P2 C21 C22 -11.2(4) .
C51 P2 C21 C22 -120.3(3) .
Au1 P2 C21 C22 110.8(3) .
C61 P2 C21 C26 171.8(3) .
C51 P2 C21 C26 62.6(3) .
Au1 P2 C21 C26 -66.3(3) .
C26 C21 C22 C23 -3.7(6) .
P2 C21 C22 C23 179.2(3) .
C21 C22 C23 C24 -1.1(7) .
C22 C23 C24 C25 3.6(7) .
C23 C24 C25 C26 -1.4(6) .
C24 C25 C26 C21 -3.3(6) .
C24 C25 C26 C27 175.7(4) .
C22 C21 C26 C25 5.8(6) .
P2 C21 C26 C25 -177.1(3) .
C22 C21 C26 C27 -173.2(3) .
P2 C21 C26 C27 3.9(5) .
N23 N22 C27 C26 -175.1(3) .
C25 C26 C27 N22 10.6(6) .
C21 C26 C27 N22 -170.4(4) .
C29 N24 C28 N23 174.1(4) .
C29 N24 C28 S2 -5.4(6) .
N22 N23 C28 N24 2.3(5) .
N22 N23 C28 S2 -178.2(3) .
C28 N24 C29 C30 -90.6(5) .
C41 P1 C31 C32 2.8(4) .
C11 P1 C31 C32 -104.9(4) .
Au1 P1 C31 C32 132.7(3) .
C41 P1 C31 C36 -177.9(3) .
C11 P1 C31 C36 74.4(3) .
Au1 P1 C31 C36 -48.0(3) .
C36 C31 C32 C33 -1.2(6) .
P1 C31 C32 C33 178.1(3) .
C31 C32 C33 C34 -0.7(6) .
C32 C33 C34 C35 1.9(6) .
C33 C34 C35 C36 -1.3(7) .
C34 C35 C36 C31 -0.6(6) .
C32 C31 C36 C35 1.8(6) .
P1 C31 C36 C35 -177.6(3) .
C31 P1 C41 C46 98.9(3) .
C11 P1 C41 C46 -152.1(3) .
Au1 P1 C41 C46 -23.3(4) .
C31 P1 C41 C42 -83.2(3) .
C11 P1 C41 C42 25.8(3) .
Au1 P1 C41 C42 154.6(3) .
C46 C41 C42 C43 0.6(6) .
P1 C41 C42 C43 -177.2(3) .
C41 C42 C43 C44 -0.9(6) .
C42 C43 C44 C45 1.1(6) .
C43 C44 C45 C46 -1.1(6) .
C44 C45 C46 C41 0.8(6) .
C42 C41 C46 C45 -0.6(6) .
P1 C41 C46 C45 177.3(3) .
C61 P2 C51 C52 68.4(3) .
C21 P2 C51 C52 179.1(3) .
Au1 P2 C51 C52 -58.4(3) .
C61 P2 C51 C56 -111.6(4) .
C21 P2 C51 C56 -1.0(4) .
Au1 P2 C51 C56 121.5(3) .
C56 C51 C52 C53 -0.5(6) .
P2 C51 C52 C53 179.4(3) .
C51 C52 C53 C54 -0.1(6) .
C52 C53 C54 C55 0.6(7) .
C53 C54 C55 C56 -0.5(7) .
C54 C55 C56 C51 -0.2(7) .
C52 C51 C56 C55 0.7(6) .
P2 C51 C56 C55 -179.2(3) .
C51 P2 C61 C66 -121.3(3) .
C21 P2 C61 C66 127.0(3) .
Au1 P2 C61 C66 8.7(4) .
C51 P2 C61 C62 58.5(4) .
C21 P2 C61 C62 -53.2(4) .
Au1 P2 C61 C62 -171.5(3) .
C66 C61 C62 C63 -3.7(6) .
P2 C61 C62 C63 176.4(3) .
C61 C62 C63 C64 2.6(6) .
C62 C63 C64 C65 0.6(6) .
C63 C64 C65 C66 -2.6(6) .
C62 C61 C66 C65 1.7(6) .
P2 C61 C66 C65 -178.4(3) .
C64 C65 C66 C61 1.4(6) .

loop_
_platon_squeeze_void_nr
_platon_squeeze_void_average_x
_platon_squeeze_void_average_y
_platon_squeeze_void_average_z
_platon_squeeze_void_volume
_platon_squeeze_void_count_electrons
_platon_squeeze_void_content
1 0.000 0.462 0.250 62 20 ' '
2 0.000 0.538 0.750 62 20 ' '
3 0.049 0.104 0.208 9 1 ' '
4 0.049 0.896 0.708 9 1 ' '
5 0.500 0.962 0.250 62 20 ' '
6 0.500 0.038 0.750 62 20 ' '
7 0.451 0.604 0.292 9 1 ' '
8 0.451 0.396 0.792 9 1 ' '
9 0.549 0.604 0.208 9 1 ' '
10 0.549 0.396 0.708 9 1 ' '
11 0.951 0.104 0.292 9 1 ' '
12 0.951 0.896 0.792 9 1 ' '
